data_7061730
loop_
_publ_author_name
'Yang, Jie'
'Hou, Tianjiao'
'Zhang, Shunlin'
'Zhu, Dunru'

_publ_section_title
;
 Syntheses, crystal structures and thermal decomposition studies of two
 novel Mn(ii)-MOFs with tetrazole-based carboxylic acids
;
_journal_issue 32
_journal_name_full 'New Journal of Chemistry'
_journal_page_first 15434
_journal_page_last 15442
_journal_paper_doi 10.1039/D2NJ02192G
_journal_volume 46
_journal_year 2022
_chemical_formula_moiety 'C15 H17 Mn N9 O6, O0.375 H0.75'
_chemical_formula_sum 'C15 H17.75 Mn N9 O6.375'
_chemical_formula_weight 481.05
_space_group_crystal_system monoclinic
_space_group_IT_number 14
_space_group_name_Hall '-P 2yn'
_space_group_name_H-M_alt 'P 1 21/n 1'
_atom_sites_solution_hydrogens difmap
_audit_block_doi 10.5517/ccdc.csd.cc2ch906
_audit_creation_method SHELXL-2018/3
_audit_update_record
;
2022-07-11 deposited with the CCDC.	2022-07-20 downloaded from the CCDC.
;
_cell_angle_alpha 90
_cell_angle_beta 90.832(9)
_cell_angle_gamma 90
_cell_formula_units_Z 4
_cell_length_a 4.868(2)
_cell_length_b 15.479(7)
_cell_length_c 29.450(12)
_cell_measurement_reflns_used 2354
_cell_measurement_temperature 296(2)
_cell_measurement_theta_max 25.1
_cell_measurement_theta_min 2.34
_cell_volume 2218.9(16)
_computing_cell_refinement 'SMART (Bruker, 2008)'
_computing_data_collection 'SMART (Bruker, 2008)'
_computing_data_reduction 'SAINT (Bruker, 2008)'
_computing_molecular_graphics 'SHELXTL (Bruker, 2008)'
_computing_publication_material 'SHELXTL (Bruker, 2008)'
_computing_structure_refinement 'SHELXL-2018/3 (Sheldrick, 2018)'
_computing_structure_solution 'SHELXTL (Bruker, 2008)'
_diffrn_ambient_temperature 296(2)
_diffrn_measured_fraction_theta_full 0.989
_diffrn_measured_fraction_theta_max 0.985
_diffrn_measurement_device_type 'CCD area detector'
_diffrn_measurement_method 'phi and omega scans'
_diffrn_radiation_type MoK\a
_diffrn_radiation_wavelength 0.71073
_diffrn_reflns_av_R_equivalents 0.0459
_diffrn_reflns_av_unetI/netI 0.0551
_diffrn_reflns_Laue_measured_fraction_full 0.989
_diffrn_reflns_Laue_measured_fraction_max 0.985
_diffrn_reflns_limit_h_max 5
_diffrn_reflns_limit_h_min -5
_diffrn_reflns_limit_k_max 18
_diffrn_reflns_limit_k_min -15
_diffrn_reflns_limit_l_max 35
_diffrn_reflns_limit_l_min -35
_diffrn_reflns_number 12215
_diffrn_reflns_point_group_measured_fraction_full 0.989
_diffrn_reflns_point_group_measured_fraction_max 0.985
_diffrn_reflns_theta_full 25.242
_diffrn_reflns_theta_max 25.315
_diffrn_reflns_theta_min 2.457
_exptl_absorpt_coefficient_mu 0.647
_exptl_absorpt_correction_T_max 0.824
_exptl_absorpt_correction_T_min 0.772
_exptl_absorpt_correction_type multi-scan
_exptl_absorpt_process_details 'SADABS (Bruker, 2005)'
_exptl_crystal_colour brown
_exptl_crystal_density_diffrn 1.438
_exptl_crystal_description block
_exptl_crystal_F_000 984
_exptl_crystal_size_max 0.400
_exptl_crystal_size_mid 0.360
_exptl_crystal_size_min 0.300
_refine_diff_density_max 0.775
_refine_diff_density_min -0.429
_refine_diff_density_rms 0.094
_refine_ls_extinction_method none
_refine_ls_goodness_of_fit_ref 1.071
_refine_ls_hydrogen_treatment constr
_refine_ls_matrix_type full
_refine_ls_number_parameters 353
_refine_ls_number_reflns 3977
_refine_ls_number_restraints 85
_refine_ls_restrained_S_all 1.100
_refine_ls_R_factor_all 0.0933
_refine_ls_R_factor_gt 0.0574
_refine_ls_shift/su_max 0.001
_refine_ls_shift/su_mean 0.000
_refine_ls_structure_factor_coef Fsqd
_refine_ls_weighting_details 'w=1/[\s^2^(Fo^2^)+(0.0771P)^2^+2.1977P] where P=(Fo^2^+2Fc^2^)/3'
_refine_ls_weighting_scheme calc
_refine_ls_wR_factor_gt 0.1477
_refine_ls_wR_factor_ref 0.1699
_reflns_Friedel_coverage 0.000
_reflns_number_gt 2649
_reflns_number_total 3977
_reflns_threshold_expression 'I > 2\s(I)'
_cod_data_source_file d2nj02192g1.cif
_cod_data_source_block Mn-1
_cod_original_sg_symbol_H-M 'P 21/n'
_cod_database_code 7061730
_shelx_shelxl_version_number 2018/3
_shelx_space_group_comment
;
The symmetry employed for this shelxl refinement is uniquely defined
by the following loop, which should always be used as a source of
symmetry information in preference to the above space-group names.
They are only intended as comments.
;
_shelx_estimated_absorpt_t_min 0.782
_shelx_estimated_absorpt_t_max 0.830

loop_
_space_group_symop_operation_xyz
'x, y, z'
'-x+1/2, y+1/2, -z+1/2'
'-x, -y, -z'
'x-1/2, -y-1/2, z-1/2'

loop_
_atom_site_label
_atom_site_type_symbol
_atom_site_fract_x
_atom_site_fract_y
_atom_site_fract_z
_atom_site_U_iso_or_equiv
_atom_site_adp_type
_atom_site_occupancy
_atom_site_site_symmetry_order
_atom_site_calc_flag
_atom_site_refinement_flags_posn
_atom_site_refinement_flags_adp
_atom_site_refinement_flags_occupancy
_atom_site_disorder_assembly
_atom_site_disorder_group
Mn1 Mn 0.58330(12) 0.74495(4) 0.66485(2) 0.0346(2) Uani 1 1 d . . . . .
O1 O 1.2381(6) 0.8138(2) 0.63604(9) 0.0399(7) Uani 1 1 d . . . . .
O2 O 0.8239(6) 0.7839(2) 0.60624(9) 0.0495(9) Uani 1 1 d . . . . .
O3 O -0.1554(6) 0.7925(2) 0.22322(10) 0.0540(9) Uani 1 1 d . . . . .
O4 O -0.5662(6) 0.8244(2) 0.19294(9) 0.0465(8) Uani 1 1 d . . . . .
O5A O 0.477(4) 0.6359(8) 0.6237(7) 0.050(3) Uani 0.560(5) 1 d . . P A 2
O5 O 0.771(3) 0.8551(11) 0.6990(5) 0.078(4) Uani 0.440(5) 1 d . U P A 1
N1 N 1.0080(7) 0.7785(3) 0.52081(11) 0.0391(9) Uani 1 1 d . . . . .
N2 N 0.9100(9) 0.7041(3) 0.50579(13) 0.0541(11) Uani 1 1 d . . . . .
N3 N 0.7207(8) 0.7247(3) 0.47483(13) 0.0511(10) Uani 1 1 d . . . . .
N4 N 0.8927(7) 0.8471(2) 0.50231(11) 0.0375(8) Uani 1 1 d . . . . .
N5 N -0.0772(9) 0.7383(3) 0.35665(14) 0.0525(11) Uani 1 1 d . . . . .
N6 N -0.2729(9) 0.7242(3) 0.32637(14) 0.0543(11) Uani 1 1 d . . . . .
N7 N -0.3357(7) 0.8002(3) 0.30923(11) 0.0451(10) Uani 1 1 d . . . . .
N8 N -0.1895(7) 0.8654(3) 0.32634(11) 0.0410(9) Uani 1 1 d . . . . .
N9A N 0.5989(17) 0.5065(4) 0.5887(3) 0.064(2) Uani 0.560(5) 1 d . U P A 2
N9 N 0.919(2) 0.9423(7) 0.7569(3) 0.065(3) Uani 0.440(5) 1 d . . P A 1
C1 C 1.0776(8) 0.7950(3) 0.60408(13) 0.0329(9) Uani 1 1 d . . . . .
C2 C 1.2086(8) 0.7843(3) 0.55797(13) 0.0423(11) Uani 1 1 d . . . . .
H2A H 1.328491 0.833203 0.552585 0.051 Uiso 1 1 d R U . . .
H2B H 1.320871 0.732552 0.558265 0.051 Uiso 1 1 d R U . . .
C3 C 0.7142(8) 0.8113(3) 0.47314(13) 0.0349(10) Uani 1 1 d . . . . .
C4 C 0.5346(8) 0.8624(3) 0.44288(12) 0.0338(10) Uani 1 1 d . . . . .
C5 C 0.5563(9) 0.9514(3) 0.44134(15) 0.0467(12) Uani 1 1 d . . . . .
H5 H 0.685257 0.979279 0.459741 0.056 Uiso 1 1 d R U . . .
C6 C 0.3889(11) 0.9997(3) 0.41223(18) 0.0601(14) Uani 1 1 d . . . . .
H6 H 0.403841 1.059546 0.411458 0.072 Uiso 1 1 d R U . . .
C7 C 0.1974(9) 0.9576(3) 0.38476(15) 0.0477(12) Uani 1 1 d . . . . .
H7 H 0.085820 0.989600 0.365153 0.057 Uiso 1 1 d R U . . .
C8 C 0.1724(8) 0.8681(3) 0.38596(13) 0.0350(10) Uani 1 1 d . . . . .
C9 C 0.3419(8) 0.8206(3) 0.41497(13) 0.0347(9) Uani 1 1 d . . . . .
H9 H 0.326752 0.760693 0.415854 0.042 Uiso 1 1 d R U . . .
C10 C -0.0278(8) 0.8242(3) 0.35638(13) 0.0379(10) Uani 1 1 d . . . . .
C11 C -0.5347(8) 0.8115(4) 0.27226(14) 0.0489(12) Uani 1 1 d . . . . .
H11A H -0.627214 0.866469 0.276003 0.059 Uiso 1 1 d R U . . .
H11B H -0.672254 0.766289 0.274023 0.059 Uiso 1 1 d R U . . .
C12 C -0.4048(8) 0.8089(3) 0.22550(13) 0.0389(10) Uani 1 1 d . . . . .
C13A C 0.631(2) 0.5801(6) 0.6028(4) 0.062(3) Uani 0.560(5) 1 d . U P A 2
H13A H 0.803790 0.602099 0.596692 0.074 Uiso 0.560(5) 1 d R U P A 2
C14A C 0.798(4) 0.4580(11) 0.5589(6) 0.154(6) Uani 0.560(5) 1 d . U P A 2
H14A H 0.700108 0.431618 0.534028 0.231 Uiso 0.560(5) 1 d R U P A 2
H14B H 0.884418 0.414038 0.577128 0.231 Uiso 0.560(5) 1 d R U P A 2
H14C H 0.935528 0.496308 0.547368 0.231 Uiso 0.560(5) 1 d R U P A 2
C15A C 0.483(4) 0.4468(16) 0.6089(7) 0.191(7) Uani 0.560(5) 1 d . U P A 2
H15A H 0.394088 0.474352 0.633844 0.287 Uiso 0.560(5) 1 d R U P A 2
H15B H 0.564099 0.393392 0.618974 0.287 Uiso 0.560(5) 1 d R U P A 2
H15C H 0.351068 0.435262 0.585154 0.287 Uiso 0.560(5) 1 d R U P A 2
C13 C 0.885(3) 0.8960(9) 0.7175(4) 0.055(3) Uani 0.440(5) 1 d . . P A 1
H13 H 1.038800 0.908656 0.700309 0.066 Uiso 0.440(5) 1 d R U P A 1
C14 C 1.190(4) 0.9813(11) 0.7658(6) 0.108(6) Uani 0.440(5) 1 d . U P A 1
H14D H 1.303563 0.944904 0.784650 0.163 Uiso 0.440(5) 1 d R U P A 1
H14E H 1.173403 1.037102 0.779619 0.163 Uiso 0.440(5) 1 d R U P A 1
H14F H 1.272723 0.987314 0.736511 0.163 Uiso 0.440(5) 1 d R U P A 1
C15 C 0.702(4) 0.9431(11) 0.7906(5) 0.104(6) Uani 0.440(5) 1 d . U P A 1
H15D H 0.534427 0.924037 0.776135 0.156 Uiso 0.440(5) 1 d R U P A 1
H15E H 0.678567 1.000888 0.801675 0.156 Uiso 0.440(5) 1 d R U P A 1
H15F H 0.746397 0.905357 0.815505 0.156 Uiso 0.440(5) 1 d R U P A 1
O1WA O 0.6566(19) 0.8607(8) 0.7073(4) 0.062(3) Uani 0.560(5) 1 d . U P A 2
H1WA H 0.520619 0.897572 0.723685 0.093 Uiso 0.560(5) 1 d R U P A 2
H1WB H 0.836430 0.889882 0.714445 0.093 Uiso 0.560(5) 1 d R U P A 2
O1W O 0.513(5) 0.6139(12) 0.6281(9) 0.062(5) Uani 0.440(5) 1 d . U P A 1
H1WC H 0.363388 0.579511 0.628899 0.093 Uiso 0.440(5) 1 d R U P A 1
H1WD H 0.628798 0.586531 0.609309 0.093 Uiso 0.440(5) 1 d R U P A 1
O2W O 0.289(7) 0.485(2) 0.5865(11) 0.078(9) Uani 0.125 1 d . U P B 1
O3W O 1.176(4) 0.9595(13) 0.7152(7) 0.101(6) Uani 0.25 1 d . U P C 2

loop_
_atom_site_aniso_label
_atom_site_aniso_U_11
_atom_site_aniso_U_22
_atom_site_aniso_U_33
_atom_site_aniso_U_23
_atom_site_aniso_U_13
_atom_site_aniso_U_12
Mn1 0.0235(3) 0.0563(5) 0.0237(3) 0.0031(3) -0.0045(2) -0.0003(3)
O1 0.0324(15) 0.056(2) 0.0308(15) 0.0011(14) -0.0064(12) 0.0042(14)
O2 0.0242(15) 0.093(3) 0.0311(16) 0.0155(16) -0.0018(12) 0.0015(15)
O3 0.0257(16) 0.105(3) 0.0314(16) -0.0165(18) -0.0020(12) -0.0004(17)
O4 0.0318(16) 0.075(2) 0.0322(16) -0.0063(16) -0.0074(13) -0.0082(15)
O5A 0.059(6) 0.035(5) 0.055(6) -0.006(4) -0.015(4) 0.015(4)
O5 0.097(9) 0.064(7) 0.073(7) -0.013(6) -0.013(7) -0.024(7)
N1 0.0336(19) 0.056(2) 0.0276(18) 0.0018(18) -0.0044(15) -0.0003(17)
N2 0.061(3) 0.056(3) 0.045(2) -0.004(2) -0.020(2) 0.006(2)
N3 0.057(3) 0.053(3) 0.043(2) -0.003(2) -0.018(2) -0.0005(19)
N4 0.0319(19) 0.051(2) 0.0293(18) 0.0000(17) -0.0044(15) -0.0009(16)
N5 0.058(3) 0.057(3) 0.042(2) -0.002(2) -0.0156(19) -0.007(2)
N6 0.053(3) 0.059(3) 0.050(2) -0.006(2) -0.011(2) -0.009(2)
N7 0.032(2) 0.076(3) 0.0271(18) -0.012(2) -0.0026(15) -0.001(2)
N8 0.0327(19) 0.061(2) 0.0294(18) -0.0053(18) -0.0034(15) -0.0036(18)
N9A 0.080(5) 0.016(4) 0.097(6) -0.017(4) 0.023(5) -0.006(3)
N9 0.093(8) 0.068(7) 0.035(5) -0.015(5) -0.024(5) -0.011(6)
C1 0.027(2) 0.042(2) 0.029(2) 0.0076(19) -0.0042(17) 0.0028(18)
C2 0.030(2) 0.069(3) 0.027(2) 0.001(2) -0.0047(17) 0.001(2)
C3 0.032(2) 0.048(3) 0.024(2) -0.0045(19) 0.0012(17) -0.0035(19)
C4 0.031(2) 0.049(3) 0.0208(19) -0.0030(18) -0.0005(16) -0.0008(18)
C5 0.042(3) 0.054(3) 0.043(3) -0.005(2) -0.012(2) -0.006(2)
C6 0.066(3) 0.042(3) 0.071(4) 0.002(3) -0.030(3) 0.001(2)
C7 0.049(3) 0.056(3) 0.038(2) 0.002(2) -0.016(2) 0.008(2)
C8 0.033(2) 0.048(3) 0.024(2) -0.0015(19) 0.0007(17) 0.0004(19)
C9 0.033(2) 0.041(2) 0.030(2) -0.0035(19) 0.0034(17) -0.0026(18)
C10 0.034(2) 0.054(3) 0.026(2) -0.005(2) 0.0003(17) 0.001(2)
C11 0.028(2) 0.085(4) 0.033(2) -0.010(2) -0.0043(18) 0.001(2)
C12 0.027(2) 0.060(3) 0.030(2) -0.010(2) -0.0036(18) -0.009(2)
C13A 0.079(6) 0.039(5) 0.068(6) -0.002(5) 0.037(5) 0.010(4)
C14A 0.182(11) 0.109(10) 0.173(11) -0.031(9) 0.057(10) 0.009(9)
C15A 0.214(15) 0.173(14) 0.187(15) -0.040(13) 0.005(13) -0.017(14)
C13 0.062(8) 0.055(8) 0.047(7) 0.031(6) -0.002(6) -0.006(6)
C14 0.143(10) 0.088(9) 0.094(9) 0.005(7) -0.019(8) -0.032(8)
C15 0.168(14) 0.079(10) 0.065(9) -0.024(8) 0.010(9) 0.014(10)
O1WA 0.049(5) 0.076(5) 0.062(5) -0.019(4) 0.007(4) 0.002(4)
O1W 0.047(8) 0.080(10) 0.060(8) -0.007(8) -0.012(6) -0.016(8)
O2W 0.078(12) 0.076(12) 0.079(12) -0.017(9) -0.011(9) -0.005(9)
O3W 0.102(9) 0.093(9) 0.108(9) -0.009(8) -0.012(8) 0.015(8)

loop_
_atom_type_symbol
_atom_type_description
_atom_type_scat_dispersion_real
_atom_type_scat_dispersion_imag
_atom_type_scat_source
C C 0.0033 0.0016 'International Tables Vol C Tables 4.2.6.8 and 6.1.1.4'
H H 0.0000 0.0000 'International Tables Vol C Tables 4.2.6.8 and 6.1.1.4'
Mn Mn 0.3368 0.7283 'International Tables Vol C Tables 4.2.6.8 and 6.1.1.4'
N N 0.0061 0.0033 'International Tables Vol C Tables 4.2.6.8 and 6.1.1.4'
O O 0.0106 0.0060 'International Tables Vol C Tables 4.2.6.8 and 6.1.1.4'

loop_
_geom_angle_atom_site_label_1
_geom_angle_atom_site_label_2
_geom_angle_atom_site_label_3
_geom_angle
_geom_angle_site_symmetry_1
_geom_angle_site_symmetry_3
_geom_angle_publ_flag
O1 Mn1 O3 91.18(11) 1_455 4_676 ?
O1 Mn1 O4 179.19(11) 1_455 4_776 ?
O3 Mn1 O4 89.59(12) 4_676 4_776 ?
O1 Mn1 O5 96.6(5) 1_455 . ?
O3 Mn1 O5 94.0(4) 4_676 . ?
O4 Mn1 O5 83.6(5) 4_776 . ?
O5A Mn1 O2 84.2(6) . . ?
O1 Mn1 O2 88.66(11) 1_455 . ?
O3 Mn1 O2 179.50(14) 4_676 . ?
O4 Mn1 O2 90.57(11) 4_776 . ?
O5 Mn1 O2 85.6(4) . . ?
O5A Mn1 O1WA 175.2(5) . . ?
O1 Mn1 O1WA 86.6(3) 1_455 . ?
O3 Mn1 O1WA 81.5(3) 4_676 . ?
O4 Mn1 O1WA 93.7(3) 4_776 . ?
O2 Mn1 O1WA 98.0(3) . . ?
O1 Mn1 O1W 98.0(5) 1_455 . ?
O3 Mn1 O1W 93.4(7) 4_676 . ?
O4 Mn1 O1W 81.7(5) 4_776 . ?
O5 Mn1 O1W 163.5(7) . . ?
O2 Mn1 O1W 87.1(7) . . ?
C1 O1 Mn1 131.2(3) . 1_655 ?
C1 O2 Mn1 128.3(3) . . ?
C12 O3 Mn1 129.2(3) . 4_575 ?
C12 O4 Mn1 132.7(3) . 4_475 ?
C13A O5A Mn1 130.9(13) . . ?
C13 O5 Mn1 167.5(16) . . ?
N4 N1 N2 114.6(3) . . ?
N4 N1 C2 122.5(4) . . ?
N2 N1 C2 122.7(4) . . ?
N1 N2 N3 105.4(4) . . ?
N2 N3 C3 106.3(4) . . ?
N1 N4 C3 101.6(4) . . ?
N6 N5 C10 106.7(4) . . ?
N5 N6 N7 105.9(4) . . ?
N6 N7 N8 114.5(3) . . ?
N6 N7 C11 122.8(4) . . ?
N8 N7 C11 122.6(4) . . ?
N7 N8 C10 101.2(4) . . ?
C13A N9A C15A 126.0(13) . . ?
C13A N9A C14A 125.5(10) . . ?
C15A N9A C14A 101.9(12) . . ?
C13 N9 C15 119.9(12) . . ?
C13 N9 C14 117.4(12) . . ?
C15 N9 C14 122.2(12) . . ?
O1 C1 O2 127.0(4) . . ?
O1 C1 C2 115.7(3) . . ?
O2 C1 C2 117.3(4) . . ?
N1 C2 C1 113.1(3) . . ?
N1 C2 H2A 108.9 . . ?
C1 C2 H2A 108.8 . . ?
N1 C2 H2B 109.1 . . ?
C1 C2 H2B 109.0 . . ?
H2A C2 H2B 107.8 . . ?
N4 C3 N3 112.1(4) . . ?
N4 C3 C4 122.9(4) . . ?
N3 C3 C4 125.0(4) . . ?
C5 C4 C9 119.5(4) . . ?
C5 C4 C3 120.7(4) . . ?
C9 C4 C3 119.7(4) . . ?
C4 C5 C6 120.7(4) . . ?
C4 C5 H5 119.7 . . ?
C6 C5 H5 119.6 . . ?
C7 C6 C5 119.3(5) . . ?
C7 C6 H6 120.4 . . ?
C5 C6 H6 120.3 . . ?
C6 C7 C8 120.7(4) . . ?
C6 C7 H7 119.5 . . ?
C8 C7 H7 119.7 . . ?
C9 C8 C7 119.4(4) . . ?
C9 C8 C10 120.2(4) . . ?
C7 C8 C10 120.3(4) . . ?
C8 C9 C4 120.3(4) . . ?
C8 C9 H9 119.9 . . ?
C4 C9 H9 119.9 . . ?
N8 C10 N5 111.8(4) . . ?
N8 C10 C8 123.4(4) . . ?
N5 C10 C8 124.8(4) . . ?
N7 C11 C12 113.1(3) . . ?
N7 C11 H11A 109.0 . . ?
C12 C11 H11A 108.9 . . ?
N7 C11 H11B 109.0 . . ?
C12 C11 H11B 109.0 . . ?
H11A C11 H11B 107.8 . . ?
O3 C12 O4 126.8(4) . . ?
O3 C12 C11 118.2(4) . . ?
O4 C12 C11 115.0(4) . . ?
N9A C13A O5A 135.1(12) . . ?
N9A C13A H13A 112.7 . . ?
O5A C13A H13A 112.2 . . ?
N9A C14A H14A 109.8 . . ?
N9A C14A H14B 107.9 . . ?
H14A C14A H14B 109.5 . . ?
N9A C14A H14C 110.7 . . ?
H14A C14A H14C 109.5 . . ?
H14B C14A H14C 109.5 . . ?
N9A C15A H15A 104.4 . . ?
N9A C15A H15B 127.2 . . ?
H15A C15A H15B 109.5 . . ?
N9A C15A H15C 95.4 . . ?
H15A C15A H15C 109.5 . . ?
H15B C15A H15C 109.5 . . ?
O5 C13 N9 148.5(16) . . ?
O5 C13 H13 106.2 . . ?
N9 C13 H13 105.3 . . ?
N9 C14 H14D 111.6 . . ?
N9 C14 H14E 111.2 . . ?
H14D C14 H14E 109.5 . . ?
N9 C14 H14F 105.5 . . ?
H14D C14 H14F 109.5 . . ?
H14E C14 H14F 109.5 . . ?
N9 C15 H15D 108.4 . . ?
N9 C15 H15E 109.2 . . ?
H15D C15 H15E 109.5 . . ?
N9 C15 H15F 110.9 . . ?
H15D C15 H15F 109.5 . . ?
H15E C15 H15F 109.5 . . ?
Mn1 O1WA H1WA 129.1 . . ?
Mn1 O1WA H1WB 128.0 . . ?
H1WA O1WA H1WB 102.9 . . ?
Mn1 O1W H1WC 128.1 . . ?
Mn1 O1W H1WD 127.3 . . ?
H1WC O1W H1WD 104.6 . . ?

loop_
_geom_bond_atom_site_label_1
_geom_bond_atom_site_label_2
_geom_bond_distance
_geom_bond_site_symmetry_2
_geom_bond_publ_flag
Mn1 O5A 2.138(17) . ?
Mn1 O1 2.153(3) 1_455 ?
Mn1 O3 2.168(3) 4_676 ?
Mn1 O4 2.169(3) 4_776 ?
Mn1 O5 2.175(16) . ?
Mn1 O2 2.185(3) . ?
Mn1 O1WA 2.211(12) . ?
Mn1 O1W 2.32(2) . ?
O1 C1 1.249(5) . ?
O2 C1 1.249(5) . ?
O3 C12 1.243(5) . ?
O4 C12 1.254(5) . ?
O5A C13A 1.303(19) . ?
O5 C13 0.999(17) . ?
N1 N4 1.316(5) . ?
N1 N2 1.320(5) . ?
N1 C2 1.459(5) . ?
N2 N3 1.326(5) . ?
N3 C3 1.343(6) . ?
N4 C3 1.334(5) . ?
N5 N6 1.314(5) . ?
N5 C10 1.351(6) . ?
N6 N7 1.315(6) . ?
N7 N8 1.331(5) . ?
N7 C11 1.457(5) . ?
N8 C10 1.338(5) . ?
N9A C13A 1.221(12) . ?
N9A C15A 1.24(2) . ?
N9A C14A 1.515(15) . ?
N9 C13 1.370(16) . ?
N9 C15 1.461(19) . ?
N9 C14 1.471(19) . ?
C1 C2 1.518(6) . ?
C2 H2A 0.9699 . ?
C2 H2B 0.9701 . ?
C3 C4 1.470(6) . ?
C4 C5 1.383(7) . ?
C4 C9 1.397(5) . ?
C5 C6 1.392(6) . ?
C5 H5 0.9297 . ?
C6 C7 1.388(6) . ?
C6 H6 0.9301 . ?
C7 C8 1.391(7) . ?
C7 H7 0.9299 . ?
C8 C9 1.390(6) . ?
C8 C10 1.465(6) . ?
C9 H9 0.9301 . ?
C11 C12 1.524(6) . ?
C11 H11A 0.9701 . ?
C11 H11B 0.9700 . ?
C13A H13A 0.9300 . ?
C14A H14A 0.9596 . ?
C14A H14B 0.9603 . ?
C14A H14C 0.9599 . ?
C15A H15A 0.9600 . ?
C15A H15B 0.9600 . ?
C15A H15C 0.9599 . ?
C13 H13 0.9301 . ?
C14 H14D 0.9601 . ?
C14 H14E 0.9599 . ?
C14 H14F 0.9598 . ?
C15 H15D 0.9600 . ?
C15 H15E 0.9600 . ?
C15 H15F 0.9601 . ?
O1WA H1WA 1.0029 . ?
O1WA H1WB 1.0047 . ?
O1W H1WC 0.9013 . ?
O1W H1WD 0.9024 . ?

loop_
_geom_torsion_atom_site_label_1
_geom_torsion_atom_site_label_2
_geom_torsion_atom_site_label_3
_geom_torsion_atom_site_label_4
_geom_torsion
_geom_torsion_site_symmetry_1
_geom_torsion_site_symmetry_2
_geom_torsion_site_symmetry_3
_geom_torsion_site_symmetry_4
_geom_torsion_publ_flag
N4 N1 N2 N3 1.0(5) . . . . ?
C2 N1 N2 N3 175.4(4) . . . . ?
N1 N2 N3 C3 -0.4(5) . . . . ?
N2 N1 N4 C3 -1.2(5) . . . . ?
C2 N1 N4 C3 -175.6(3) . . . . ?
C10 N5 N6 N7 -0.3(5) . . . . ?
N5 N6 N7 N8 0.5(5) . . . . ?
N5 N6 N7 C11 176.2(4) . . . . ?
N6 N7 N8 C10 -0.4(5) . . . . ?
C11 N7 N8 C10 -176.2(4) . . . . ?
Mn1 O1 C1 O2 117.9(4) 1_655 . . . ?
Mn1 O1 C1 C2 -61.6(5) 1_655 . . . ?
Mn1 O2 C1 O1 -25.0(7) . . . . ?
Mn1 O2 C1 C2 154.5(3) . . . . ?
N4 N1 C2 C1 81.8(5) . . . . ?
N2 N1 C2 C1 -92.1(5) . . . . ?
O1 C1 C2 N1 -169.3(4) . . . . ?
O2 C1 C2 N1 11.1(6) . . . . ?
N1 N4 C3 N3 0.9(5) . . . . ?
N1 N4 C3 C4 -178.8(4) . . . . ?
N2 N3 C3 N4 -0.4(5) . . . . ?
N2 N3 C3 C4 179.3(4) . . . . ?
N4 C3 C4 C5 4.2(6) . . . . ?
N3 C3 C4 C5 -175.4(4) . . . . ?
N4 C3 C4 C9 -176.5(4) . . . . ?
N3 C3 C4 C9 3.8(6) . . . . ?
C9 C4 C5 C6 -0.2(7) . . . . ?
C3 C4 C5 C6 179.1(4) . . . . ?
C4 C5 C6 C7 0.4(8) . . . . ?
C5 C6 C7 C8 -0.3(8) . . . . ?
C6 C7 C8 C9 -0.1(7) . . . . ?
C6 C7 C8 C10 -179.2(4) . . . . ?
C7 C8 C9 C4 0.4(6) . . . . ?
C10 C8 C9 C4 179.4(4) . . . . ?
C5 C4 C9 C8 -0.2(6) . . . . ?
C3 C4 C9 C8 -179.5(4) . . . . ?
N7 N8 C10 N5 0.2(5) . . . . ?
N7 N8 C10 C8 -178.3(4) . . . . ?
N6 N5 C10 N8 0.0(5) . . . . ?
N6 N5 C10 C8 178.6(4) . . . . ?
C9 C8 C10 N8 -177.2(4) . . . . ?
C7 C8 C10 N8 1.8(6) . . . . ?
C9 C8 C10 N5 4.5(6) . . . . ?
C7 C8 C10 N5 -176.5(4) . . . . ?
N6 N7 C11 C12 -91.0(5) . . . . ?
N8 N7 C11 C12 84.4(5) . . . . ?
Mn1 O3 C12 O4 -15.5(7) 4_575 . . . ?
Mn1 O3 C12 C11 164.8(3) 4_575 . . . ?
Mn1 O4 C12 O3 113.6(5) 4_475 . . . ?
Mn1 O4 C12 C11 -66.7(5) 4_475 . . . ?
N7 C11 C12 O3 4.5(7) . . . . ?
N7 C11 C12 O4 -175.3(4) . . . . ?
C15A N9A C13A O5A -43(3) . . . . ?
C14A N9A C13A O5A 170.5(16) . . . . ?
Mn1 O5A C13A N9A 157.9(13) . . . . ?
Mn1 O5 C13 N9 -97(8) . . . . ?
C15 N9 C13 O5 -5(3) . . . . ?
C14 N9 C13 O5 168(3) . . . . ?
